data_1007249
loop_
_publ_author_name
'Averbuch-Pouchot, M T'
'Durif, A'

_publ_section_title
;
Crystal chemistry of cyclo-hexaphosphates. XVI.Structures of potassium
cyclo-hexaphosphate ditellurate trihydrate and rubidium cyclo-
hexaphosphate tritellurate tetrahydrate
;
_journal_coden_ASTM ACSCEE
_journal_name_full 'Acta Crystallographica C (39,1983-)'
_journal_page_first 1576
_journal_page_last 1579
_journal_volume 47
_journal_year 1991
_chemical_formula_structural 'K6 (P6 O18) (Te (O H)6)2 (H2 O)3'
_chemical_formula_sum 'H18 K6 O33 P6 Te2'
_chemical_name_systematic
;
Potassium cyclo-hexaphosphate(V) bis(hexahydrogentellurate) trihydrate
;
_space_group_IT_number 167
_symmetry_cell_setting trigonal
_symmetry_space_group_name_Hall '-R 3 2"c'
_symmetry_space_group_name_H-M 'R -3 c :H'
_cell_angle_alpha 90
_cell_angle_beta 90
_cell_angle_gamma 120
_cell_formula_units_Z 6
_cell_length_a 13.084(5)
_cell_length_b 13.084(5)
_cell_length_c 34.799990000(19999998)
_cell_volume 5159.3
_refine_ls_R_factor_all 0.03
_cod_original_sg_symbol_H-M 'R -3 c H'
_cod_database_code 1007249

loop_
_symmetry_equiv_pos_as_xyz
x,y,z
-y,x-y,z
y-x,-x,z
-y,-x,1/2+z
x,x-y,1/2+z
y-x,y,1/2+z
-x,-y,-z
y,y-x,-z
x-y,x,-z
y,x,1/2-z
-x,y-x,1/2-z
x-y,-y,1/2-z
1/3+x,2/3+y,2/3+z
2/3+x,1/3+y,1/3+z
1/3-y,2/3+x-y,2/3+z
2/3-y,1/3+x-y,1/3+z
1/3-x+y,2/3-x,2/3+z
2/3-x+y,1/3-x,1/3+z
1/3-y,2/3-x,1/6+z
2/3-y,1/3-x,5/6+z
1/3+x,2/3+x-y,1/6+z
2/3+x,1/3+x-y,5/6+z
1/3-x+y,2/3+y,1/6+z
2/3-x+y,1/3+y,5/6+z
1/3-x,2/3-y,2/3-z
2/3-x,1/3-y,1/3-z
1/3+y,2/3-x+y,2/3-z
2/3+y,1/3-x+y,1/3-z
1/3+x-y,2/3+x,2/3-z
2/3+x-y,1/3+x,1/3-z
1/3+y,2/3+x,1/6-z
2/3+y,1/3+x,5/6-z
1/3-x,2/3-x+y,1/6-z
2/3-x,1/3-x+y,5/6-z
1/3+x-y,2/3-y,1/6-z
2/3+x-y,1/3-y,5/6-z

loop_
_atom_site_label
_atom_site_type_symbol
_atom_site_symmetry_multiplicity
_atom_site_Wyckoff_symbol
_atom_site_fract_x
_atom_site_fract_y
_atom_site_fract_z
_atom_site_occupancy
_atom_site_attached_hydrogens
_atom_site_calc_flag
Te1 Te6+ 12 c 0. 0. 0.13939(1) 1. 0 d
K1 K1+ 18 e 0.43031(9) 0. 0.25 1. 0 d
K2 K1+ 18 d 0.5 0. 0.5 1. 0 d
P1 P5+ 36 f 0.47833(6) 0.37028(6) 0.84847(2) 1. 0 d
O1 O2- 36 f 0.1320(2) 0.0377(2) 0.32827(9) 1. 1 d
O2 O2- 36 f 0.1362(2) 0.0984(2) 0.10866(8) 1. 1 d
O3 O2- 36 f 0.2491(3) 0.3228(2) 0.16494(9) 1. 0 d
O4 O2- 36 f 0.4656(2) 0.3470(2) 0.27905(7) 1. 0 d
O5 O2- 36 f 0.4771(3) 0.1971(2) 0.31754(8) 1. 0 d
O6 O2- 18 e 0.2153(9) 0. 0.25 1. 2 d
H1 H1+ 36 f 0.097(7) 0.189(6) 0.164(2) 1. 0 d
H2 H1+ 36 f 0.762(6) 0.479(6) 0.247(2) 1. 0 d
H3 H1+ 36 f -1. -1. -1. 1. 0 dum

loop_
_atom_type_symbol
_atom_type_oxidation_number
Te6+ 6.000
K1+ 1.000
P5+ 5.000
O2- -2.000
H1+ 1.000
